data_7060033
loop_
_publ_author_name
'Olawale, Margaret D.'
'Obaleye, Joshua O.'
'Oladele, Ebenezer O.'

_publ_section_title
;
 Solvothermal synthesis and characterization of novel
 [Ni(ii)(Tpy)(Pydc)]&#x00B7;2H2O metal--organic framework as an adsorbent
 for the uptake of caffeine drug from aqueous solution
;
_journal_issue 43
_journal_name_full 'New Journal of Chemistry'
_journal_page_first 18780
_journal_page_last 18791
_journal_paper_doi 10.1039/D0NJ04316H
_journal_volume 44
_journal_year 2020
_chemical_formula_moiety 'C22 H14 N4 Ni O4, 2(H2 O)'
_chemical_formula_sum 'C22 H18 N4 Ni O6'
_chemical_formula_weight 493.105
_space_group_crystal_system triclinic
_space_group_IT_number 2
_space_group_name_Hall '-P 1'
_space_group_name_H-M_alt 'P -1'
_symmetry_Int_Tables_number 2
_audit_creation_date 2020-09-29
_audit_creation_method
;
Olex2 1.3-dev
(compiled 2020.09.11 svn.rc89507dd for OlexSys, GUI svn.r5830)
;
_audit_update_record
;
2020-10-06 deposited with the CCDC.	2020-10-09 downloaded from the CCDC.
;
_cell_angle_alpha 101.309(3)
_cell_angle_beta 92.147(3)
_cell_angle_gamma 108.191(3)
_cell_formula_units_Z 2
_cell_length_a 8.2220(12)
_cell_length_b 10.7213(15)
_cell_length_c 12.7485(19)
_cell_measurement_reflns_used 3502
_cell_measurement_temperature 173(2)
_cell_measurement_theta_max 69
_cell_measurement_theta_min 5
_cell_volume 1041.0(3)
_computing_cell_refinement 'SAINT (7.60a, Bruker AXS Inc., Madison, WI, USA, 2006)'
_computing_data_collection 'SAINT (7.60a, Bruker AXS Inc., Madison, WI, USA, 2006)'
_computing_data_reduction 'SAINT (7.60a, Bruker AXS Inc., Madison, WI, USA, 2006)'
_computing_molecular_graphics 'Olex2 1.3-dev (Dolomanov et al., 2009)'
_computing_publication_material 'Olex2 1.3-dev (Dolomanov et al., 2009)'
_computing_structure_refinement 'olex2.refine 1.3-dev (Bourhis et al., 2015)'
_computing_structure_solution 'SHELXS-97 (Sheldrick, 1997)'
_diffrn_ambient_temperature 173.15
_diffrn_measured_fraction_theta_full 0.9981
_diffrn_measured_fraction_theta_max 0.9914
_diffrn_measurement_device_type 'Bruker Kappa Apex2'
_diffrn_radiation_type 'Mo K\a'
_diffrn_radiation_wavelength 0.71073
_diffrn_reflns_Laue_measured_fraction_full 0.9981
_diffrn_reflns_Laue_measured_fraction_max 0.9914
_diffrn_reflns_limit_h_max 10
_diffrn_reflns_limit_h_min -10
_diffrn_reflns_limit_k_max 13
_diffrn_reflns_limit_k_min -14
_diffrn_reflns_limit_l_max 16
_diffrn_reflns_limit_l_min 0
_diffrn_reflns_number 4978
_diffrn_reflns_point_group_measured_fraction_full 0.9981
_diffrn_reflns_point_group_measured_fraction_max 0.9914
_diffrn_reflns_theta_full 25.2417
_diffrn_reflns_theta_max 28.03
_diffrn_reflns_theta_min 1.64
_exptl_absorpt_coefficient_mu 0.981
_exptl_absorpt_correction_T_max 0.9251
_exptl_absorpt_correction_T_min 0.8579
_exptl_absorpt_correction_type multi-scan
_exptl_crystal_colour colourless
_exptl_crystal_colour_primary colourless
_exptl_crystal_density_diffrn 1.573
_exptl_crystal_description plate
_exptl_crystal_F_000 508.988
_exptl_crystal_size_max 0.09
_exptl_crystal_size_mid 0.08
_exptl_crystal_size_min 0.07
_refine_diff_density_max 0.6469
_refine_diff_density_min -0.5926
_refine_diff_density_rms 0.1473
_refine_ls_d_res_high 0.7561
_refine_ls_d_res_low 12.4306
_refine_ls_goodness_of_fit_ref 1.0303
_refine_ls_hydrogen_treatment constr
_refine_ls_matrix_type full
_refine_ls_number_constraints 34
_refine_ls_number_parameters 305
_refine_ls_number_reflns 4978
_refine_ls_number_restraints 0
_refine_ls_restrained_S_all 1.0303
_refine_ls_R_factor_all 0.0746
_refine_ls_R_factor_gt 0.0544
_refine_ls_shift/su_max 0.0008
_refine_ls_shift/su_mean 0.0000
_refine_ls_structure_factor_coef Fsqd
_refine_ls_weighting_details 'w=1/[\s^2^(Fo^2^)+(0.0282P)^2^+0.5407P] where P=(Fo^2^+2Fc^2^)/3'
_refine_ls_weighting_scheme calc
_refine_ls_wR_factor_gt 0.1119
_reflns_Friedel_coverage 0.0
_reflns_limit_h_max 10
_reflns_limit_h_min -10
_reflns_limit_k_max 13
_reflns_limit_k_min -14
_reflns_limit_l_max 16
_reflns_limit_l_min 0
_reflns_number_gt 3667
_reflns_number_total 4978
_reflns_threshold_expression I>=2u(I)
_cod_data_source_file d0nj04316h1.cif
_cod_data_source_block added_by_encifer
_cod_depositor_comments 'Adding full bibliography for 7060033.cif.'
_cod_database_code 7060033
_olex2_refinement_description
;
1. Twinned data refinement
 Scales: 0.912(2)
 0.088(2)
2. Fixed Uiso
 At 1.2 times of:
  All C(H) groups
 At 1.5 times of:
  All O(H,H) groups
3.a Free rotating group:
 O1G(H1Ga,H1Gb), O2G(H2Ga,H2Gb)
3.b Aromatic/amide H refined with riding coordinates:
 C2(H2), C3(H3), C4(H4), C5(H5), C9(H9), C10(H10), C11(H11), C15(H15),
 C16(H16), C17(H17), C18(H18), C23(H23), C24(H24), C25(H25)
;
_olex2_submission_special_instructions 'No special instructions were received'

loop_
_space_group_symop_id
_space_group_symop_operation_xyz
1 x,y,z
2 -x,-y,-z

loop_
_atom_site_label
_atom_site_type_symbol
_atom_site_fract_x
_atom_site_fract_y
_atom_site_fract_z
_atom_site_U_iso_or_equiv
_atom_site_adp_type
_atom_site_occupancy
_atom_site_refinement_flags_posn
Ni1 Ni 0.72398(5) 0.76509(4) 0.76935(3) 0.01752(11) Uani 1.000000 .
N1 N 0.9922(3) 0.8460(2) 0.80122(19) 0.0194(5) Uani 1.000000 .
N2 N 0.6980(3) 0.7791(2) 0.61849(18) 0.0171(5) Uani 1.000000 .
C2 C 1.1056(4) 0.8885(3) 0.7326(2) 0.0234(7) Uani 1.000000 .
H2 H 1.0650(4) 0.8769(3) 0.6594(2) 0.0281(8) Uiso 1.000000 R
C3 C 1.2793(4) 0.9485(3) 0.7648(3) 0.0261(7) Uani 1.000000 .
H3 H 1.3572(4) 0.9760(3) 0.7141(3) 0.0314(8) Uiso 1.000000 R
C4 C 1.3393(4) 0.9683(3) 0.8720(3) 0.0270(7) Uani 1.000000 .
H4 H 1.4582(4) 1.0116(3) 0.8959(3) 0.0323(8) Uiso 1.000000 R
C5 C 1.2239(4) 0.9241(3) 0.9430(2) 0.0239(7) Uani 1.000000 .
H5 H 1.2619(4) 0.9365(3) 1.0168(2) 0.0287(8) Uiso 1.000000 R
C6 C 1.0512(4) 0.8612(3) 0.9051(2) 0.0186(6) Uani 1.000000 .
N7 N 0.7565(3) 0.7577(2) 0.92337(18) 0.0178(5) Uani 1.000000 .
C8 C 0.9173(3) 0.8048(3) 0.9740(2) 0.0185(6) Uani 1.000000 .
C9 C 0.9467(4) 0.7970(3) 1.0803(2) 0.0234(7) Uani 1.000000 .
H9 H 1.0602(4) 0.8288(3) 1.1160(2) 0.0281(8) Uiso 1.000000 R
C10 C 0.8064(4) 0.7417(3) 1.1325(2) 0.0267(7) Uani 1.000000 .
H10 H 0.8236(4) 0.7350(3) 1.2050(2) 0.0320(8) Uiso 1.000000 R
C11 C 0.6402(4) 0.6959(3) 1.0802(2) 0.0240(7) Uani 1.000000 .
H11 H 0.5434(4) 0.6586(3) 1.1161(2) 0.0288(8) Uiso 1.000000 R
C12 C 0.6203(4) 0.7062(3) 0.9742(2) 0.0189(6) Uani 1.000000 .
N13 N 0.4691(3) 0.6804(2) 0.80297(19) 0.0198(5) Uani 1.000000 .
C14 C 0.4528(4) 0.6629(3) 0.9044(2) 0.0190(6) Uani 1.000000 .
C15 C 0.2942(4) 0.6089(3) 0.9404(2) 0.0245(7) Uani 1.000000 .
H15 H 0.2861(4) 0.5991(3) 1.0126(2) 0.0294(8) Uiso 1.000000 R
C16 C 0.1474(4) 0.5693(3) 0.8678(3) 0.0288(7) Uani 1.000000 .
H16 H 0.0371(4) 0.5310(3) 0.8898(3) 0.0345(9) Uiso 1.000000 R
C17 C 0.1628(4) 0.5861(3) 0.7638(3) 0.0260(7) Uani 1.000000 .
H17 H 0.0639(4) 0.5590(3) 0.7131(3) 0.0312(8) Uiso 1.000000 R
C18 C 0.3254(4) 0.6432(3) 0.7347(2) 0.0231(7) Uani 1.000000 .
H18 H 0.3358(4) 0.6566(3) 0.6635(2) 0.0278(8) Uiso 1.000000 R
O19 O 0.7363(3) 0.57744(19) 0.68569(15) 0.0234(5) Uani 1.000000 .
C20 C 0.7241(4) 0.5601(3) 0.5833(2) 0.0228(6) Uani 1.000000 .
O21 O 0.7334(3) 0.4624(2) 0.51801(18) 0.0375(6) Uani 1.000000 .
C22 C 0.6970(4) 0.6762(3) 0.5408(2) 0.0218(6) Uani 1.000000 .
C23 C 0.6718(4) 0.6809(3) 0.4337(2) 0.0302(7) Uani 1.000000 .
H23 H 0.6708(4) 0.6074(3) 0.3779(2) 0.0362(9) Uiso 1.000000 R
C24 C 0.6480(5) 0.7949(3) 0.4098(3) 0.0337(8) Uani 1.000000 .
H24 H 0.6252(5) 0.7987(3) 0.3371(3) 0.0404(10) Uiso 1.000000 R
C25 C 0.6574(4) 0.9039(3) 0.4922(2) 0.0276(7) Uani 1.000000 .
H25 H 0.6466(4) 0.9842(3) 0.4767(2) 0.0331(8) Uiso 1.000000 R
C26 C 0.6827(3) 0.8926(3) 0.5968(2) 0.0193(6) Uani 1.000000 .
C27 C 0.6953(4) 0.9995(3) 0.6979(2) 0.0204(6) Uani 1.000000 .
O28 O 0.6944(3) 1.1117(2) 0.68754(18) 0.0348(6) Uani 1.000000 .
O29 O 0.7061(2) 0.96293(19) 0.78638(15) 0.0211(4) Uani 1.000000 .
O1G O 0.7198(3) 0.3788(2) 0.80173(17) 0.0334(6) Uani 1.000000 .
H1Ga H 0.719(5) 0.424(2) 0.7518(16) 0.0502(8) Uiso 1.000000 G
H1Gb H 0.723(5) 0.3010(15) 0.768(2) 0.0502(8) Uiso 1.000000 G
O2G O 0.8417(5) 0.2361(3) 0.5132(2) 0.0698(10) Uani 1.000000 .
H2Ga H 0.816(6) 0.310(3) 0.520(3) 0.1047(14) Uiso 1.000000 G
H2Gb H 0.824(7) 0.212(4) 0.5743(18) 0.1047(14) Uiso 1.000000 G

loop_
_atom_site_aniso_label
_atom_site_aniso_U_11
_atom_site_aniso_U_22
_atom_site_aniso_U_33
_atom_site_aniso_U_12
_atom_site_aniso_U_13
_atom_site_aniso_U_23
Ni1 0.01978(19) 0.0191(2) 0.01370(19) 0.00672(14) 0.00031(14) 0.00341(14)
N1 0.0214(12) 0.0208(13) 0.0169(13) 0.0080(10) 0.0006(10) 0.0044(10)
N2 0.0161(12) 0.0190(13) 0.0156(12) 0.0054(9) 0.0011(9) 0.0033(10)
C2 0.0274(16) 0.0264(16) 0.0191(16) 0.0118(13) 0.0041(13) 0.0059(13)
C3 0.0221(15) 0.0305(18) 0.0285(18) 0.0095(13) 0.0093(13) 0.0099(14)
C4 0.0190(15) 0.0306(18) 0.0313(18) 0.0087(13) 0.0023(13) 0.0059(14)
C5 0.0230(15) 0.0279(17) 0.0191(16) 0.0090(13) -0.0020(12) 0.0008(13)
C6 0.0235(15) 0.0158(14) 0.0192(15) 0.0112(11) 0.0006(12) 0.0027(12)
N7 0.0210(12) 0.0175(12) 0.0154(12) 0.0075(10) 0.0020(10) 0.0030(10)
C8 0.0210(14) 0.0176(15) 0.0178(15) 0.0092(11) 0.0011(11) 0.0015(12)
C9 0.0268(16) 0.0243(16) 0.0198(16) 0.0110(12) -0.0042(13) 0.0031(13)
C10 0.0343(18) 0.0333(18) 0.0151(16) 0.0137(14) 0.0021(13) 0.0075(13)
C11 0.0311(17) 0.0239(16) 0.0207(16) 0.0115(13) 0.0040(13) 0.0090(13)
C12 0.0235(15) 0.0154(14) 0.0193(15) 0.0079(11) 0.0021(12) 0.0042(12)
N13 0.0230(13) 0.0171(12) 0.0182(13) 0.0066(10) -0.0010(10) 0.0019(10)
C14 0.0232(15) 0.0149(14) 0.0205(15) 0.0077(11) 0.0024(12) 0.0049(12)
C15 0.0252(15) 0.0231(16) 0.0239(17) 0.0055(12) 0.0035(13) 0.0058(13)
C16 0.0192(15) 0.0295(18) 0.038(2) 0.0083(13) 0.0071(14) 0.0078(15)
C17 0.0234(16) 0.0222(16) 0.0300(18) 0.0080(12) -0.0049(13) 0.0004(13)
C18 0.0243(15) 0.0223(16) 0.0214(16) 0.0080(12) -0.0017(12) 0.0016(12)
O19 0.0354(12) 0.0189(11) 0.0156(11) 0.0090(9) -0.0001(9) 0.0039(8)
C20 0.0275(16) 0.0189(16) 0.0216(16) 0.0069(12) 0.0019(13) 0.0044(13)
O21 0.0699(17) 0.0253(13) 0.0227(13) 0.0258(12) 0.0052(11) 0.0007(10)
C22 0.0252(15) 0.0209(15) 0.0196(15) 0.0084(12) 0.0024(12) 0.0033(12)
C23 0.048(2) 0.0281(18) 0.0156(16) 0.0155(15) 0.0031(14) 0.0012(13)
C24 0.055(2) 0.0355(19) 0.0145(16) 0.0204(16) 0.0015(15) 0.0063(14)
C25 0.0382(18) 0.0273(17) 0.0234(17) 0.0173(14) 0.0032(14) 0.0089(13)
C26 0.0194(14) 0.0218(15) 0.0183(15) 0.0084(11) 0.0017(12) 0.0049(12)
C27 0.0207(15) 0.0214(16) 0.0203(16) 0.0086(12) 0.0063(12) 0.0037(12)
O28 0.0584(16) 0.0209(12) 0.0309(13) 0.0192(11) 0.0097(11) 0.0078(10)
O29 0.0240(10) 0.0227(11) 0.0174(11) 0.0088(8) 0.0028(8) 0.0042(8)
O1G 0.0521(15) 0.0286(13) 0.0218(12) 0.0146(12) 0.0108(11) 0.0070(10)
O2G 0.130(3) 0.0510(19) 0.059(2) 0.0573(19) 0.055(2) 0.0292(16)

loop_
_atom_type_symbol
_atom_type_scat_dispersion_real
_atom_type_scat_dispersion_imag
_atom_type_scat_Cromer_Mann_a1
_atom_type_scat_Cromer_Mann_a2
_atom_type_scat_Cromer_Mann_a3
_atom_type_scat_Cromer_Mann_a4
_atom_type_scat_Cromer_Mann_b1
_atom_type_scat_Cromer_Mann_b2
_atom_type_scat_Cromer_Mann_b3
_atom_type_scat_Cromer_Mann_b4
_atom_type_scat_Cromer_Mann_c
_atom_type_scat_source
_atom_type_scat_dispersion_source
H 0.00000 0.00000 0.49300 0.32291 0.14019 0.04081 10.51090 26.12570 3.14236 57.79970 0.0030380000826 'International Tables Volume C Table 6.1.1.4 (pp. 500-502)' 'Henke, Gullikson and Davis, At. Data and Nucl. Data Tables, 1993, 54, 2'
C 0.00347 0.00161 2.31000 1.02000 1.58860 0.86500 20.84390 10.20750 0.56870 51.65120 0.215599998832 'International Tables Volume C Table 6.1.1.4 (pp. 500-502)' 'Henke, Gullikson and Davis, At. Data and Nucl. Data Tables, 1993, 54, 2'
N 0.00653 0.00323 12.21260 3.13220 2.01250 1.16630 0.00570 9.89330 28.99750 0.58260 -11.5290002823 'International Tables Volume C Table 6.1.1.4 (pp. 500-502)' 'Henke, Gullikson and Davis, At. Data and Nucl. Data Tables, 1993, 54, 2'
O 0.01158 0.00611 3.04850 2.28680 1.54630 0.86700 13.27710 5.70110 0.32390 32.90890 0.250800013542 'International Tables Volume C Table 6.1.1.4 (pp. 500-502)' 'Henke, Gullikson and Davis, At. Data and Nucl. Data Tables, 1993, 54, 2'
Ni 0.35663 1.12491 12.83760 7.29200 4.44380 2.38000 3.87850 0.25650 12.17630 66.34210 1.03410005569 'International Tables Volume C Table 6.1.1.4 (pp. 500-502)' 'Henke, Gullikson and Davis, At. Data and Nucl. Data Tables, 1993, 54, 2'

loop_
_geom_angle_atom_site_label_1
_geom_angle_atom_site_label_2
_geom_angle_atom_site_label_3
_geom_angle
_geom_angle_site_symmetry_1
_geom_angle_site_symmetry_3
_geom_angle_publ_flag
N2 Ni1 N1 99.65(9) . . y
N7 Ni1 N1 78.86(9) . . y
N7 Ni1 N2 177.91(9) . . y
N13 Ni1 N1 156.68(9) . . y
N13 Ni1 N2 103.67(9) . . y
N13 Ni1 N7 77.82(9) . . y
O19 Ni1 N1 92.18(9) . . y
O19 Ni1 N2 78.10(9) . . y
O19 Ni1 N7 103.36(8) . . y
O19 Ni1 N13 93.03(8) . . y
O29 Ni1 N1 90.48(8) . . y
O29 Ni1 N2 78.14(9) . . y
O29 Ni1 N7 100.36(8) . . y
O29 Ni1 N13 93.82(8) . . y
O29 Ni1 O19 156.20(7) . . y
C2 N1 Ni1 127.34(19) . . ?
C6 N1 Ni1 113.94(18) . . ?
C6 N1 C2 118.6(2) . . ?
C22 N2 Ni1 119.16(19) . . ?
C26 N2 Ni1 119.13(19) . . ?
C26 N2 C22 121.7(2) . . ?
C3 C2 N1 122.1(3) . . ?
C4 C3 C2 119.4(3) . . ?
C5 C4 C3 119.0(3) . . ?
C6 C5 C4 118.9(3) . . ?
C5 C6 N1 121.9(3) . . ?
C8 C6 N1 114.8(2) . . ?
C8 C6 C5 123.3(3) . . ?
C8 N7 Ni1 118.56(19) . . ?
C12 N7 Ni1 120.09(18) . . ?
C12 N7 C8 121.3(2) . . ?
N7 C8 C6 113.5(2) . . ?
C9 C8 C6 125.9(3) . . ?
C9 C8 N7 120.5(3) . . ?
C10 C9 C8 118.2(3) . . ?
C11 C10 C9 120.9(3) . . ?
C12 C11 C10 117.9(3) . . ?
C11 C12 N7 121.1(3) . . ?
C14 C12 N7 112.9(2) . . ?
C14 C12 C11 126.0(3) . . ?
C14 N13 Ni1 114.88(18) . . ?
C18 N13 Ni1 126.9(2) . . ?
C18 N13 C14 118.2(2) . . ?
N13 C14 C12 114.3(2) . . ?
C15 C14 C12 123.2(3) . . ?
C15 C14 N13 122.5(3) . . ?
C16 C15 C14 118.3(3) . . ?
C17 C16 C15 119.7(3) . . ?
C18 C17 C16 118.6(3) . . ?
C17 C18 N13 122.8(3) . . ?
C20 O19 Ni1 115.02(18) . . ?
O21 C20 O19 127.1(3) . . ?
C22 C20 O19 114.6(3) . . ?
C22 C20 O21 118.3(3) . . ?
C20 C22 N2 113.0(2) . . ?
C23 C22 N2 120.5(3) . . ?
C23 C22 C20 126.5(3) . . ?
C24 C23 C22 118.6(3) . . ?
C25 C24 C23 120.0(3) . . ?
C26 C25 C24 118.4(3) . . ?
C25 C26 N2 120.7(3) . . ?
C27 C26 N2 112.8(2) . . ?
C27 C26 C25 126.5(3) . . ?
O28 C27 C26 118.4(3) . . ?
O29 C27 C26 115.4(2) . . ?
O29 C27 O28 126.2(3) . . ?
C27 O29 Ni1 114.33(18) . . ?

loop_
_geom_bond_atom_site_label_1
_geom_bond_atom_site_label_2
_geom_bond_distance
_geom_bond_site_symmetry_2
_geom_bond_publ_flag
Ni1 N1 2.093(2) . y
Ni1 N2 1.967(2) . y
Ni1 N7 1.992(2) . y
Ni1 N13 2.105(2) . y
Ni1 O19 2.119(2) . y
Ni1 O29 2.141(2) . y
N1 C2 1.340(4) . ?
N1 C6 1.354(3) . ?
N2 C22 1.328(4) . ?
N2 C26 1.341(3) . ?
C2 C3 1.379(4) . ?
C3 C4 1.387(4) . ?
C4 C5 1.378(4) . ?
C5 C6 1.389(4) . ?
C6 C8 1.487(4) . ?
N7 C8 1.346(3) . ?
N7 C12 1.336(3) . ?
C8 C9 1.391(4) . ?
C9 C10 1.382(4) . ?
C10 C11 1.392(4) . ?
C11 C12 1.385(4) . ?
C12 C14 1.500(4) . ?
N13 C14 1.348(3) . ?
N13 C18 1.344(3) . ?
C14 C15 1.387(4) . ?
C15 C16 1.391(4) . ?
C16 C17 1.378(4) . ?
C17 C18 1.384(4) . ?
O19 C20 1.277(3) . ?
C20 O21 1.229(4) . ?
C20 C22 1.524(4) . ?
C22 C23 1.386(4) . ?
C23 C24 1.385(4) . ?
C24 C25 1.390(4) . ?
C25 C26 1.376(4) . ?
C26 C27 1.524(4) . ?
C27 O28 1.238(3) . ?
C27 O29 1.273(3) . ?

loop_
_geom_hbond_atom_site_label_D
_geom_hbond_atom_site_label_H
_geom_hbond_atom_site_label_A
_geom_hbond_distance_DH
_geom_hbond_distance_HA
_geom_hbond_distance_DA
_geom_hbond_angle_DHA
_geom_hbond_site_symmetry_A
O1G H1Ga O19 0.8700 1.965(10) 2.795(3) 159(3) .
O1G H1Gb O28 0.8700 2.022(6) 2.887(3) 172(3) 1_545
O2G H2Ga O21 0.8699 1.961(8) 2.824(4) 171(5) .

loop_
_twin_individual_id
_twin_individual_mass_fraction_refined
1 0.912(2)
2 0.088(2)
